data_7710149
loop_
_publ_author_name
'Duvinage, Daniel'
'Janssen, Marvin'
'Lork, Enno'
'Gr\"utzmacher, Hansj\"org'
'Mebs, Stefan'
'Beckmann, Jens'

_publ_section_title
;
 Heavier Bis(m-terphenyl)element phosphaethynolates of Group 13
;
_journal_name_full 'Dalton Transactions'
_journal_paper_doi 10.1039/D2DT00907B
_journal_year 2022
_chemical_formula_moiety 'C56 H62 Ga N2 O P'
_chemical_formula_sum 'C56 H62 Ga N2 O P'
_chemical_formula_weight 879.76
_space_group_crystal_system monoclinic
_space_group_IT_number 14
_space_group_name_Hall '-P 2yn'
_space_group_name_H-M_alt 'P 1 21/n 1'
_atom_sites_solution_hydrogens geom
_atom_sites_solution_primary direct
_audit_creation_date 2022-01-14
_audit_creation_method
;
FinalCif V96 by Daniel Kratzert, Freiburg 2022,
https://dkratzert.de/finalcif.html
;
_audit_update_record
;
2022-01-19 deposited with the CCDC.	2022-04-28 downloaded from the CCDC.
;
_cell_angle_alpha 90
_cell_angle_beta 98.272(3)
_cell_angle_gamma 90
_cell_formula_units_Z 4
_cell_length_a 11.0545(12)
_cell_length_b 19.948(2)
_cell_length_c 22.110(2)
_cell_measurement_reflns_used 8030
_cell_measurement_temperature 100.00
_cell_measurement_theta_max 26.84
_cell_measurement_theta_min 2.21
_cell_volume 4824.9(8)
_computing_molecular_graphics 'Olex2 1.5 (Dolomanov et al., 2009)'
_computing_publication_material 'Olex2 1.5 (Dolomanov et al., 2009)'
_computing_structure_refinement 'XL  (Sheldrick, 2008)'
_computing_structure_solution 'SHELXS (G. Sheldrick)'
_diffrn_ambient_environment N~2~
_diffrn_ambient_temperature 100.00
_diffrn_detector CPAD
_diffrn_detector_area_resol_mean 7.41
_diffrn_detector_type 'Bruker PHOTON 100'
_diffrn_measured_fraction_theta_full 0.998
_diffrn_measured_fraction_theta_max 0.998
_diffrn_measurement_device 'three-circle diffractometer'
_diffrn_measurement_device_type 'Bruker D8 VENTURE dual wavelength Mo/Cu'
_diffrn_measurement_method '\w and \f scans'
_diffrn_measurement_specimen_support 'MiTeGen micromount'
_diffrn_radiation_monochromator 'mirror optics'
_diffrn_radiation_probe x-ray
_diffrn_radiation_type MoK\a
_diffrn_radiation_wavelength 0.71073
_diffrn_reflns_av_R_equivalents 0.0700
_diffrn_reflns_av_unetI/netI 0.0775
_diffrn_reflns_Laue_measured_fraction_full 0.998
_diffrn_reflns_Laue_measured_fraction_max 0.998
_diffrn_reflns_limit_h_max 13
_diffrn_reflns_limit_h_min -11
_diffrn_reflns_limit_k_max 23
_diffrn_reflns_limit_k_min -23
_diffrn_reflns_limit_l_max 26
_diffrn_reflns_limit_l_min -26
_diffrn_reflns_number 27261
_diffrn_reflns_point_group_measured_fraction_full 0.998
_diffrn_reflns_point_group_measured_fraction_max 0.998
_diffrn_reflns_theta_full 25.004
_diffrn_reflns_theta_max 25.004
_diffrn_reflns_theta_min 2.123
_diffrn_source 'microfocus sealed X-ray tube'
_diffrn_source_type 'Incoatec I\ms'
_diffrn_standards_number 0
_exptl_absorpt_coefficient_mu 0.644
_exptl_absorpt_correction_T_max 0.7457
_exptl_absorpt_correction_T_min 0.6335
_exptl_absorpt_correction_type multi-scan
_exptl_absorpt_process_details
;
SADABS-2016/2 (Bruker,2016/2) was used for absorption correction.
wR2(int) was 0.0737 before and 0.0558 after correction.
The Ratio of minimum to maximum transmission is 0.8495.
The \l/2 correction factor is Not present.
;
_exptl_crystal_colour yellow
_exptl_crystal_colour_primary yellow
_exptl_crystal_density_diffrn 1.211
_exptl_crystal_description block
_exptl_crystal_F_000 1864
_exptl_crystal_size_max 0.18
_exptl_crystal_size_mid 0.15
_exptl_crystal_size_min 0.09
_refine_diff_density_max 1.206
_refine_diff_density_min -1.149
_refine_diff_density_rms 0.087
_refine_ls_extinction_method none
_refine_ls_goodness_of_fit_ref 1.101
_refine_ls_hydrogen_treatment constr
_refine_ls_matrix_type full
_refine_ls_number_parameters 542
_refine_ls_number_reflns 8489
_refine_ls_number_restraints 6
_refine_ls_restrained_S_all 1.101
_refine_ls_R_factor_all 0.1131
_refine_ls_R_factor_gt 0.0803
_refine_ls_shift/su_max 0.001
_refine_ls_shift/su_mean 0.000
_refine_ls_structure_factor_coef Fsqd
_refine_ls_weighting_details 'w=1/[\s^2^(Fo^2^)+(0.0185P)^2^+22.3005P] where P=(Fo^2^+2Fc^2^)/3'
_refine_ls_weighting_scheme calc
_refine_ls_wR_factor_gt 0.1500
_refine_ls_wR_factor_ref 0.1585
_reflns_Friedel_coverage 0.000
_reflns_number_gt 6300
_reflns_number_total 8489
_reflns_threshold_expression 'I > 2\s(I)'
_cod_data_source_file d2dt00907b3.cif
_cod_data_source_block janssenm201214_0m
_cod_original_cell_volume 4824.7(9)
_cod_database_code 7710149
_shelx_shelxl_version_number 2018/3
_olex2_refinement_description
;
1. Fixed Uiso
 At 1.2 times of:
  All C(H) groups
 At 1.5 times of:
  All C(H,H,H) groups
2. Uiso/Uaniso restraints and constraints
Uanis(C37') \\sim Ueq: with sigma of 0.1 and sigma for terminal atoms of 0.2
Uanis(C63) = Uanis(C33)
Uanis(C65) = Uanis(C31)
Uanis(C60) = Uanis(C30)
Uanis(C64) = Uanis(C32)
Uanis(C61) = Uanis(C35)
Uanis(C62) = Uanis(C34)
Uanis(C67) = Uanis(C37')
3. Others
 Fixed Sof: Ga1(0.92) P1(0.92) Ga1'(0.08) P1'(0.08)
4.a Aromatic/amide H refined with riding coordinates:
 C42(H42), C43(H43), C52(H52), C54(H54), C32(H32), C14(H14), C64(H64),
 C44(H44), C13(H13), C62(H62), C34(H34), C22(H22), C12(H12), C24(H24)
4.b Idealised Me refined as rotating group:
 C36(H36A,H36B,H36C), C56(H56A,H56B,H56C), C58(H58A,H58B,H58C), C26(H26A,H26B,
 H26C), C28(H28A,H28B,H28C), C68(H68A,H68B,H68C), C38(H38A,H38B,H38C), C66(H66A,
 H66B,H66C), C67(H67A,H67B,H67C), C57(H57A,H57B,H57C), C5(H5A,H5B,H5C), C8(H8A,
 H8B,H8C), C6(H6A,H6B,H6C), C7(H7A,H7B,H7C), C27(H27A,H27B,H27C), C37'(H37A,
 H37B,H37C)
;
_olex2_submission_special_instructions 'No special instructions were received'
_shelx_space_group_comment
;
The symmetry employed for this shelxl refinement is uniquely defined
by the following loop, which should always be used as a source of
symmetry information in preference to the above space-group names.
They are only intended as comments.
;
_smtbx_masks_void_probe_radius 1.2
_smtbx_masks_void_truncation_radius 1.2
_diffrn_measurement_ambient_temperature_device_make 'Oxford Cryostream 700'

loop_
_space_group_symop_operation_xyz
'x, y, z'
'-x+1/2, y+1/2, -z+1/2'
'-x, -y, -z'
'x-1/2, -y-1/2, z-1/2'

loop_
_atom_site_label
_atom_site_type_symbol
_atom_site_fract_x
_atom_site_fract_y
_atom_site_fract_z
_atom_site_U_iso_or_equiv
_atom_site_adp_type
_atom_site_occupancy
_atom_site_site_symmetry_order
_atom_site_calc_flag
_atom_site_refinement_flags_posn
_atom_site_refinement_flags_adp
_atom_site_refinement_flags_occupancy
_atom_site_disorder_assembly
_atom_site_disorder_group
Ga1 Ga 0.51681(6) 0.65991(4) 0.70040(4) 0.01645(17) Uani 0.92 1 d . . P A 1
P1 P 0.48373(12) 0.58925(7) 0.61135(7) 0.0216(3) Uani 0.92 1 d . . P A 1
O1 O 0.5489(3) 0.71614(17) 0.62953(16) 0.0258(8) Uani 1 1 d . . . A 1
N2 N 0.5698(4) 0.6485(2) 0.48100(19) 0.0278(10) Uani 1 1 d . . . . .
C42 C 0.1470(4) 0.7321(3) 0.6900(2) 0.0244(11) Uani 1 1 d . . . . .
H42 H 0.069624 0.716484 0.670955 0.029 Uiso 1 1 calc R U . . .
C43 C 0.1565(4) 0.7953(3) 0.7160(2) 0.0280(12) Uani 1 1 d . . . . .
H43 H 0.086736 0.823399 0.714380 0.034 Uiso 1 1 calc R U . . .
C41 C 0.2490(4) 0.6911(2) 0.6912(2) 0.0200(11) Uani 1 1 d . . . . .
C50 C 0.2202(4) 0.6238(2) 0.6631(2) 0.0177(11) Uani 1 1 d . . . . .
C52 C 0.1630(4) 0.5089(3) 0.6760(3) 0.0316(13) Uani 1 1 d . . . . .
H52 H 0.152113 0.472441 0.702235 0.038 Uiso 1 1 calc R U . . .
C31 C 0.8258(4) 0.6707(3) 0.6176(2) 0.0322(10) Uani 1 1 d . . . . .
C51 C 0.2030(4) 0.5701(3) 0.7010(2) 0.0246(12) Uani 1 1 d . . . . .
C40 C 0.3669(4) 0.7116(2) 0.7188(2) 0.0206(11) Uani 1 1 d . . . . .
N1 N 0.5324(4) 0.7503(2) 0.5042(2) 0.0358(11) Uani 1 1 d . . . . .
C45 C 0.3730(4) 0.7752(2) 0.7461(2) 0.0213(11) Uani 1 1 d . . . . .
C30 C 0.8071(4) 0.6920(3) 0.6760(2) 0.0247(8) Uani 1 1 d . . . . .
C1 C 0.5270(4) 0.6667(3) 0.5895(2) 0.0273(12) Uani 1 1 d . . . A 1
C54 C 0.1543(5) 0.5539(3) 0.5761(3) 0.0350(14) Uani 1 1 d . . . . .
H54 H 0.138049 0.548177 0.533054 0.042 Uiso 1 1 calc R U . . .
C53 C 0.1389(5) 0.5002(3) 0.6136(3) 0.0376(15) Uani 1 1 d . . . . .
C10 C 0.6789(4) 0.6282(3) 0.7467(2) 0.0225(11) Uani 1 1 d . . . . .
C32 C 0.8442(5) 0.7190(3) 0.5746(3) 0.0393(11) Uani 1 1 d . . . . .
H32 H 0.853431 0.705021 0.534439 0.047 Uiso 1 1 calc R U . . .
C55 C 0.1931(4) 0.6167(3) 0.5997(2) 0.0271(12) Uani 1 1 d . . . . .
C61 C 0.5176(4) 0.7857(3) 0.8432(2) 0.0295(9) Uani 1 1 d . . . . .
C14 C 0.8993(5) 0.6090(3) 0.7482(3) 0.0330(13) Uani 1 1 d . . . . .
H14 H 0.972817 0.619828 0.732752 0.040 Uiso 1 1 calc R U . . .
C36 C 0.8329(5) 0.5975(4) 0.6031(3) 0.0533(19) Uani 1 1 d . . . . .
H36A H 0.911523 0.579463 0.622461 0.080 Uiso 1 1 calc R U . . .
H36B H 0.825592 0.591495 0.558716 0.080 Uiso 1 1 calc R U . . .
H36C H 0.766236 0.573578 0.618597 0.080 Uiso 1 1 calc R U . . .
C63 C 0.6740(5) 0.8726(3) 0.8565(3) 0.0426(11) Uani 1 1 d . . . . .
C56 C 0.2222(4) 0.5792(3) 0.7694(2) 0.0335(14) Uani 1 1 d . . . . .
H56A H 0.308343 0.589441 0.783418 0.050 Uiso 1 1 calc R U . . .
H56B H 0.199613 0.537840 0.788920 0.050 Uiso 1 1 calc R U . . .
H56C H 0.171080 0.616181 0.780225 0.050 Uiso 1 1 calc R U . . .
C64 C 0.6373(5) 0.8925(3) 0.7967(2) 0.0393(11) Uani 1 1 d . . . . .
H64 H 0.675758 0.930118 0.781272 0.047 Uiso 1 1 calc R U . . .
C60 C 0.4852(4) 0.8051(3) 0.7822(2) 0.0247(8) Uani 1 1 d . . . . .
C35 C 0.8184(4) 0.7593(3) 0.6916(2) 0.0295(9) Uani 1 1 d . . . . .
C25 C 0.5726(5) 0.5772(3) 0.8835(3) 0.0315(13) Uani 1 1 d . . . . .
C2 C 0.5421(4) 0.6878(3) 0.5264(2) 0.0258(12) Uani 1 1 d . . . . .
C44 C 0.2691(4) 0.8165(3) 0.7442(2) 0.0258(12) Uani 1 1 d . . . . .
H44 H 0.276872 0.859590 0.762650 0.031 Uiso 1 1 calc R U . . .
C13 C 0.9027(5) 0.5617(3) 0.7935(3) 0.0400(15) Uani 1 1 d . . . . .
H13 H 0.976844 0.539794 0.809236 0.048 Uiso 1 1 calc R U . . .
C65 C 0.5457(4) 0.8591(3) 0.7585(2) 0.0322(10) Uani 1 1 d . . . . .
C33 C 0.8492(5) 0.7848(3) 0.5877(3) 0.0426(11) Uani 1 1 d . . . . .
C62 C 0.6143(5) 0.8179(3) 0.8785(3) 0.0394(11) Uani 1 1 d . . . . .
H62 H 0.640744 0.802278 0.918875 0.047 Uiso 1 1 calc R U . . .
C58 C 0.2032(5) 0.6752(3) 0.5581(2) 0.0396(15) Uani 1 1 d . . . . .
H58A H 0.127906 0.701806 0.554531 0.059 Uiso 1 1 calc R U . . .
H58B H 0.215462 0.658909 0.517649 0.059 Uiso 1 1 calc R U . . .
H58C H 0.272749 0.703247 0.575019 0.059 Uiso 1 1 calc R U . . .
C34 C 0.8376(5) 0.8058(3) 0.6467(3) 0.0394(11) Uani 1 1 d . . . . .
H34 H 0.842748 0.852178 0.656456 0.047 Uiso 1 1 calc R U . . .
C4 C 0.5776(4) 0.6883(3) 0.4293(2) 0.0343(14) Uani 1 1 d . . . . .
C21 C 0.5071(4) 0.5022(3) 0.8000(3) 0.0297(13) Uani 1 1 d . . . . .
C20 C 0.5813(4) 0.5552(3) 0.8245(2) 0.0258(12) Uani 1 1 d . . . . .
C26 C 0.5165(5) 0.4730(3) 0.7387(3) 0.0397(15) Uani 1 1 d . . . . .
H26A H 0.455734 0.494128 0.707885 0.060 Uiso 1 1 calc R U . . .
H26B H 0.501415 0.424644 0.739426 0.060 Uiso 1 1 calc R U . . .
H26C H 0.598612 0.481187 0.728419 0.060 Uiso 1 1 calc R U . . .
C11 C 0.6859(4) 0.5792(3) 0.7931(2) 0.0248(12) Uani 1 1 d . . . . .
C15 C 0.7914(4) 0.6419(3) 0.7239(2) 0.0252(12) Uani 1 1 d . . . . .
C28 C 0.6613(5) 0.6283(3) 0.9142(3) 0.0421(15) Uani 1 1 d . . . . .
H28A H 0.740530 0.606854 0.927297 0.063 Uiso 1 1 calc R U . . .
H28B H 0.629714 0.646767 0.949922 0.063 Uiso 1 1 calc R U . . .
H28C H 0.671373 0.664503 0.885404 0.063 Uiso 1 1 calc R U . . .
C68 C 0.5144(5) 0.8789(3) 0.6928(3) 0.0408(15) Uani 1 1 d . . . B 1
H68A H 0.437147 0.903757 0.687171 0.061 Uiso 1 1 calc R U . B 1
H68B H 0.506102 0.838606 0.667231 0.061 Uiso 1 1 calc R U . B 1
H68C H 0.579543 0.907329 0.681140 0.061 Uiso 1 1 calc R U . B 1
C22 C 0.4226(5) 0.4748(3) 0.8354(3) 0.0380(15) Uani 1 1 d . . . . .
H22 H 0.372894 0.438286 0.819271 0.046 Uiso 1 1 calc R U . . .
C12 C 0.7956(5) 0.5471(3) 0.8152(3) 0.0335(13) Uani 1 1 d . . . . .
H12 H 0.796044 0.514235 0.846322 0.040 Uiso 1 1 calc R U . . .
C38 C 0.8206(5) 0.7802(3) 0.7565(3) 0.0437(16) Uani 1 1 d . . . . .
H38A H 0.743312 0.767694 0.770309 0.066 Uiso 1 1 calc R U . . .
H38B H 0.831465 0.828934 0.759800 0.066 Uiso 1 1 calc R U . . .
H38C H 0.888473 0.757866 0.782131 0.066 Uiso 1 1 calc R U . . .
C66 C 0.4421(5) 0.7350(3) 0.8713(3) 0.0361(14) Uani 1 1 d . . . . .
H66A H 0.358755 0.752125 0.870346 0.054 Uiso 1 1 calc R U . . .
H66B H 0.478453 0.726927 0.913809 0.054 Uiso 1 1 calc R U . . .
H66C H 0.439970 0.693004 0.848272 0.054 Uiso 1 1 calc R U . . .
C3 C 0.5552(5) 0.7513(3) 0.4445(3) 0.0394(15) Uani 1 1 d . . . . .
C23 C 0.4097(5) 0.4989(3) 0.8921(3) 0.0380(15) Uani 1 1 d . . . . .
C67 C 0.7765(6) 0.9082(4) 0.8968(3) 0.0647(15) Uani 1 1 d . . . . .
H67A H 0.824303 0.934560 0.871331 0.097 Uiso 1 1 calc R U . . .
H67B H 0.829565 0.874978 0.920111 0.097 Uiso 1 1 calc R U . . .
H67C H 0.741911 0.937969 0.925135 0.097 Uiso 1 1 calc R U . . .
C24 C 0.4865(5) 0.5501(3) 0.9154(3) 0.0403(15) Uani 1 1 d . . . . .
H24 H 0.479601 0.567136 0.954910 0.048 Uiso 1 1 calc R U . . .
C57 C 0.0885(6) 0.4343(3) 0.5857(3) 0.0561(19) Uani 1 1 d . . . . .
H57A H 0.110093 0.397834 0.614987 0.084 Uiso 1 1 calc R U . . .
H57B H 0.123571 0.425301 0.548277 0.084 Uiso 1 1 calc R U . . .
H57C H -0.000682 0.437343 0.575965 0.084 Uiso 1 1 calc R U . . .
C5 C 0.4973(7) 0.8096(3) 0.5372(3) 0.058(2) Uani 1 1 d . . . C 1
H5A H 0.432534 0.797367 0.561077 0.087 Uiso 1 1 calc R U . C 1
H5B H 0.467524 0.844715 0.507785 0.087 Uiso 1 1 calc R U . C 1
H5C H 0.568516 0.826139 0.564661 0.087 Uiso 1 1 calc R U . C 1
C8 C 0.5871(5) 0.5767(3) 0.4813(3) 0.0399(15) Uani 1 1 d . . . . .
H8A H 0.616442 0.561678 0.523028 0.060 Uiso 1 1 calc R U . . .
H8B H 0.647315 0.565049 0.454562 0.060 Uiso 1 1 calc R U . . .
H8C H 0.509154 0.554705 0.466508 0.060 Uiso 1 1 calc R U . . .
C6 C 0.5497(7) 0.8137(4) 0.4073(3) 0.063(2) Uani 1 1 d . . . . .
H6A H 0.465687 0.830734 0.400726 0.095 Uiso 1 1 calc R U . . .
H6B H 0.576020 0.803964 0.367729 0.095 Uiso 1 1 calc R U . . .
H6C H 0.603889 0.847567 0.428906 0.095 Uiso 1 1 calc R U . . .
C7 C 0.6061(5) 0.6597(4) 0.3714(3) 0.0529(18) Uani 1 1 d . . . . .
H7A H 0.686894 0.638513 0.378352 0.079 Uiso 1 1 calc R U . . .
H7B H 0.606003 0.695503 0.341014 0.079 Uiso 1 1 calc R U . . .
H7C H 0.544342 0.626113 0.356301 0.079 Uiso 1 1 calc R U . . .
C27 C 0.3134(6) 0.4693(4) 0.9263(3) 0.069(2) Uani 1 1 d . . . . .
H27A H 0.235246 0.492076 0.913771 0.103 Uiso 1 1 calc R U . . .
H27B H 0.338166 0.475207 0.970310 0.103 Uiso 1 1 calc R U . . .
H27C H 0.304272 0.421371 0.916895 0.103 Uiso 1 1 calc R U . . .
C37' C 0.8737(6) 0.8351(4) 0.5401(3) 0.0647(15) Uani 1 1 d . U . D -1
H37A H 0.822774 0.824704 0.501201 0.097 Uiso 1 1 calc R U . D -1
H37B H 0.960161 0.833114 0.534763 0.097 Uiso 1 1 calc R U . D -1
H37C H 0.854250 0.880234 0.553331 0.097 Uiso 1 1 calc R U . D -1
Ga1' Ga 0.5301(9) 0.6946(5) 0.6987(5) 0.023(2) Uani 0.08 1 d . . P A 2
P1' P 0.5556(18) 0.7764(11) 0.6245(9) 0.039(5) Uani 0.08 1 d . . P A 2

loop_
_atom_site_aniso_label
_atom_site_aniso_U_11
_atom_site_aniso_U_22
_atom_site_aniso_U_33
_atom_site_aniso_U_23
_atom_site_aniso_U_13
_atom_site_aniso_U_12
Ga1 0.0067(3) 0.0212(4) 0.0217(3) 0.0004(4) 0.0029(2) 0.0006(4)
P1 0.0138(7) 0.0247(8) 0.0269(8) 0.0003(7) 0.0046(6) -0.0018(6)
O1 0.0161(18) 0.025(2) 0.038(2) 0.0039(18) 0.0081(15) -0.0025(15)
N2 0.019(2) 0.032(3) 0.032(3) -0.005(2) 0.0035(18) 0.0002(19)
C42 0.013(2) 0.026(3) 0.034(3) 0.001(2) 0.003(2) -0.003(2)
C43 0.013(2) 0.028(3) 0.043(3) 0.001(3) 0.005(2) 0.005(2)
C41 0.013(2) 0.024(3) 0.023(3) 0.003(2) 0.004(2) -0.001(2)
C50 0.006(2) 0.020(3) 0.027(3) 0.000(2) 0.0028(19) 0.0040(19)
C52 0.012(3) 0.029(3) 0.055(4) 0.006(3) 0.009(2) 0.001(2)
C31 0.0123(18) 0.052(3) 0.032(2) -0.003(2) 0.0019(15) -0.0023(17)
C51 0.007(2) 0.026(3) 0.041(3) 0.004(3) 0.004(2) 0.006(2)
C40 0.016(2) 0.026(3) 0.021(3) 0.003(2) 0.006(2) 0.001(2)
N1 0.037(3) 0.035(3) 0.035(3) 0.004(2) 0.004(2) -0.002(2)
C45 0.015(2) 0.025(3) 0.025(3) 0.003(2) 0.004(2) -0.003(2)
C30 0.0099(17) 0.037(2) 0.027(2) -0.0026(18) 0.0016(14) -0.0001(15)
C1 0.011(2) 0.035(3) 0.034(3) -0.011(3) -0.002(2) -0.004(2)
C54 0.015(3) 0.053(4) 0.036(3) -0.019(3) 0.002(2) 0.003(3)
C53 0.015(3) 0.030(3) 0.069(4) -0.004(3) 0.010(3) 0.000(2)
C10 0.011(2) 0.030(3) 0.027(3) -0.008(2) 0.003(2) 0.002(2)
C32 0.019(2) 0.067(3) 0.032(2) 0.002(2) 0.0044(17) -0.008(2)
C55 0.013(2) 0.038(3) 0.031(3) 0.003(3) 0.004(2) 0.006(2)
C61 0.0122(18) 0.041(2) 0.035(2) 0.0054(19) 0.0008(15) 0.0018(16)
C14 0.013(3) 0.041(3) 0.047(3) -0.002(3) 0.008(2) 0.001(2)
C36 0.021(3) 0.094(6) 0.047(4) -0.029(4) 0.012(3) -0.007(3)
C63 0.020(2) 0.062(3) 0.044(3) 0.015(2) -0.0015(18) -0.005(2)
C56 0.013(3) 0.050(4) 0.037(3) 0.014(3) 0.006(2) 0.005(2)
C64 0.019(2) 0.067(3) 0.032(2) 0.002(2) 0.0044(17) -0.008(2)
C60 0.0099(17) 0.037(2) 0.027(2) -0.0026(18) 0.0016(14) -0.0001(15)
C35 0.0122(18) 0.041(2) 0.035(2) 0.0054(19) 0.0008(15) 0.0018(16)
C25 0.024(3) 0.033(3) 0.037(3) 0.005(3) 0.001(2) 0.007(2)
C2 0.015(3) 0.033(3) 0.030(3) -0.001(3) 0.006(2) 0.002(2)
C44 0.020(3) 0.022(3) 0.036(3) 0.001(2) 0.005(2) 0.003(2)
C13 0.016(3) 0.047(4) 0.056(4) 0.009(3) 0.003(3) -0.001(3)
C65 0.0123(18) 0.052(3) 0.032(2) -0.003(2) 0.0019(15) -0.0023(17)
C33 0.020(2) 0.062(3) 0.044(3) 0.015(2) -0.0015(18) -0.005(2)
C62 0.023(2) 0.045(3) 0.048(3) 0.008(2) -0.0044(18) -0.0015(18)
C58 0.034(3) 0.059(4) 0.027(3) -0.001(3) 0.007(2) 0.012(3)
C34 0.023(2) 0.045(3) 0.048(3) 0.008(2) -0.0044(18) -0.0015(18)
C4 0.015(3) 0.068(4) 0.020(3) -0.001(3) 0.002(2) -0.007(3)
C21 0.017(3) 0.028(3) 0.044(3) 0.002(3) 0.002(2) 0.008(2)
C20 0.014(3) 0.026(3) 0.037(3) 0.005(3) 0.004(2) 0.004(2)
C26 0.024(3) 0.041(4) 0.052(4) -0.001(3) 0.001(3) -0.001(3)
C11 0.015(3) 0.029(3) 0.030(3) -0.005(2) 0.003(2) -0.002(2)
C15 0.017(3) 0.033(3) 0.025(3) -0.006(2) 0.002(2) -0.002(2)
C28 0.037(3) 0.047(4) 0.040(3) -0.005(3) -0.002(3) 0.008(3)
C68 0.037(3) 0.050(4) 0.034(3) 0.009(3) 0.000(3) -0.016(3)
C22 0.020(3) 0.030(3) 0.063(4) 0.009(3) 0.003(3) -0.002(2)
C12 0.016(3) 0.040(3) 0.044(3) 0.007(3) 0.002(2) 0.004(2)
C38 0.023(3) 0.043(4) 0.067(4) -0.012(3) 0.014(3) -0.005(3)
C66 0.031(3) 0.045(4) 0.032(3) 0.007(3) 0.002(2) -0.011(3)
C3 0.038(3) 0.044(4) 0.036(3) 0.007(3) 0.001(3) -0.014(3)
C23 0.024(3) 0.043(4) 0.048(4) 0.021(3) 0.011(3) 0.008(3)
C67 0.045(3) 0.089(4) 0.057(3) 0.020(3) -0.003(2) -0.019(3)
C24 0.026(3) 0.059(4) 0.038(3) 0.014(3) 0.009(3) 0.013(3)
C57 0.034(4) 0.053(4) 0.082(5) -0.028(4) 0.009(3) -0.008(3)
C5 0.094(6) 0.035(4) 0.045(4) 0.004(3) 0.009(4) 0.015(4)
C8 0.030(3) 0.050(4) 0.039(3) -0.008(3) 0.005(3) 0.000(3)
C6 0.083(6) 0.063(5) 0.043(4) 0.017(4) 0.007(4) -0.014(4)
C7 0.035(3) 0.090(5) 0.034(3) -0.001(4) 0.007(3) -0.003(4)
C27 0.040(4) 0.104(7) 0.066(5) 0.038(5) 0.020(4) 0.005(4)
C37' 0.045(3) 0.089(4) 0.057(3) 0.020(3) -0.003(2) -0.019(3)
Ga1' 0.028(5) 0.024(5) 0.015(4) -0.006(5) -0.004(3) 0.004(5)
P1' 0.039(11) 0.040(13) 0.037(11) -0.011(10) 0.002(9) 0.007(9)

loop_
_atom_type_symbol
_atom_type_description
_atom_type_scat_dispersion_real
_atom_type_scat_dispersion_imag
_atom_type_scat_source
C C 0.0033 0.0016 'International Tables Vol C Tables 4.2.6.8 and 6.1.1.4'
H H 0.0000 0.0000 'International Tables Vol C Tables 4.2.6.8 and 6.1.1.4'
Ga Ga 0.2307 1.6083 'International Tables Vol C Tables 4.2.6.8 and 6.1.1.4'
N N 0.0061 0.0033 'International Tables Vol C Tables 4.2.6.8 and 6.1.1.4'
O O 0.0106 0.0060 'International Tables Vol C Tables 4.2.6.8 and 6.1.1.4'
P P 0.1023 0.0942 'International Tables Vol C Tables 4.2.6.8 and 6.1.1.4'

loop_
_geom_angle_atom_site_label_1
_geom_angle_atom_site_label_2
_geom_angle_atom_site_label_3
_geom_angle
_geom_angle_site_symmetry_1
_geom_angle_site_symmetry_3
_geom_angle_publ_flag
P1 Ga1 C1 40.94(13) . . ?
O1 Ga1 P1 73.18(11) . . ?
O1 Ga1 C40 96.52(17) . . ?
O1 Ga1 C1 32.25(16) . . ?
O1 Ga1 C10 109.07(17) . . ?
C40 Ga1 P1 115.25(14) . . ?
C40 Ga1 C1 108.89(18) . . ?
C10 Ga1 P1 104.42(14) . . ?
C10 Ga1 C40 137.62(19) . . ?
C10 Ga1 C1 110.73(18) . . ?
C1 P1 Ga1 71.69(18) . . ?
C1 O1 Ga1 94.0(3) . . ?
C2 N2 C4 109.0(5) . . ?
C2 N2 C8 128.3(5) . . ?
C4 N2 C8 122.7(5) . . ?
C43 C42 H42 119.5 . . ?
C43 C42 C41 121.1(5) . . ?
C41 C42 H42 119.5 . . ?
C42 C43 H43 120.7 . . ?
C44 C43 C42 118.6(5) . . ?
C44 C43 H43 120.7 . . ?
C42 C41 C50 113.4(4) . . ?
C42 C41 C40 122.1(5) . . ?
C40 C41 C50 124.5(4) . . ?
C51 C50 C41 118.7(4) . . ?
C51 C50 C55 119.9(5) . . ?
C55 C50 C41 120.7(4) . . ?
C51 C52 H52 119.4 . . ?
C53 C52 H52 119.4 . . ?
C53 C52 C51 121.1(5) . . ?
C30 C31 C36 120.7(5) . . ?
C32 C31 C30 118.5(6) . . ?
C32 C31 C36 120.7(5) . . ?
C50 C51 C56 120.1(5) . . ?
C52 C51 C50 120.0(5) . . ?
C52 C51 C56 119.9(5) . . ?
C41 C40 Ga1 119.4(4) . . ?
C41 C40 Ga1' 132.6(5) . . ?
C45 C40 Ga1 123.5(3) . . ?
C45 C40 C41 115.5(4) . . ?
C45 C40 Ga1' 105.4(4) . . ?
C2 N1 C3 110.4(5) . . ?
C2 N1 C5 125.4(5) . . ?
C3 N1 C5 124.1(5) . . ?
C40 C45 C60 125.0(4) . . ?
C40 C45 C44 121.8(4) . . ?
C44 C45 C60 113.1(4) . . ?
C31 C30 C15 120.1(5) . . ?
C35 C30 C31 120.0(5) . . ?
C35 C30 C15 119.4(5) . . ?
P1 C1 Ga1 67.37(18) . . ?
O1 C1 Ga1 53.7(2) . . ?
O1 C1 P1 121.1(4) . . ?
O1 C1 C2 112.4(5) . . ?
C2 C1 Ga1 166.1(4) . . ?
C2 C1 P1 126.5(4) . . ?
C53 C54 H54 119.0 . . ?
C53 C54 C55 121.9(5) . . ?
C55 C54 H54 119.0 . . ?
C52 C53 C54 118.6(5) . . ?
C52 C53 C57 121.4(6) . . ?
C54 C53 C57 119.8(6) . . ?
C11 C10 Ga1 122.3(3) . . ?
C11 C10 C15 115.3(4) . . ?
C11 C10 Ga1' 135.2(4) . . ?
C15 C10 Ga1 120.6(4) . . ?
C15 C10 Ga1' 109.5(4) . . ?
C31 C32 H32 118.8 . . ?
C33 C32 C31 122.3(6) . . ?
C33 C32 H32 118.8 . . ?
C50 C55 C54 118.3(5) . . ?
C50 C55 C58 120.8(5) . . ?
C54 C55 C58 120.9(5) . . ?
C60 C61 C66 120.4(5) . . ?
C62 C61 C60 119.0(5) . . ?
C62 C61 C66 120.4(5) . . ?
C13 C14 H14 118.9 . . ?
C13 C14 C15 122.3(5) . . ?
C15 C14 H14 118.9 . . ?
C31 C36 H36A 109.5 . . ?
C31 C36 H36B 109.5 . . ?
C31 C36 H36C 109.5 . . ?
H36A C36 H36B 109.5 . . ?
H36A C36 H36C 109.5 . . ?
H36B C36 H36C 109.5 . . ?
C64 C63 C62 117.9(6) . . ?
C64 C63 C67 121.3(6) . . ?
C62 C63 C67 120.8(5) . . ?
C51 C56 H56A 109.5 . . ?
C51 C56 H56B 109.5 . . ?
C51 C56 H56C 109.5 . . ?
H56A C56 H56B 109.5 . . ?
H56A C56 H56C 109.5 . . ?
H56B C56 H56C 109.5 . . ?
C63 C64 H64 119.0 . . ?
C63 C64 C65 122.0(6) . . ?
C65 C64 H64 119.0 . . ?
C61 C60 C45 118.7(4) . . ?
C61 C60 C65 120.0(5) . . ?
C65 C60 C45 120.5(4) . . ?
C30 C35 C34 119.0(5) . . ?
C30 C35 C38 119.8(5) . . ?
C34 C35 C38 121.0(5) . . ?
C20 C25 C28 120.5(5) . . ?
C24 C25 C20 120.2(5) . . ?
C24 C25 C28 119.2(5) . . ?
N2 C2 C1 127.1(5) . . ?
N1 C2 N2 106.5(5) . . ?
N1 C2 C1 126.4(5) . . ?
C43 C44 C45 120.9(5) . . ?
C43 C44 H44 119.5 . . ?
C45 C44 H44 119.5 . . ?
C14 C13 H13 121.1 . . ?
C12 C13 C14 117.9(5) . . ?
C12 C13 H13 121.1 . . ?
C64 C65 C60 118.9(5) . . ?
C64 C65 C68 120.6(5) . . ?
C60 C65 C68 120.5(5) . . ?
C32 C33 C34 119.3(6) . . ?
C32 C33 C37' 120.3(6) . . ?
C34 C33 C37' 120.3(6) . . ?
C61 C62 C63 121.9(5) . . ?
C61 C62 H62 119.1 . . ?
C63 C62 H62 119.1 . . ?
C55 C58 H58A 109.5 . . ?
C55 C58 H58B 109.5 . . ?
C55 C58 H58C 109.5 . . ?
H58A C58 H58B 109.5 . . ?
H58A C58 H58C 109.5 . . ?
H58B C58 H58C 109.5 . . ?
C35 C34 H34 119.7 . . ?
C33 C34 C35 120.6(6) . . ?
C33 C34 H34 119.7 . . ?
N2 C4 C7 122.3(6) . . ?
C3 C4 N2 107.0(5) . . ?
C3 C4 C7 130.7(6) . . ?
C20 C21 C26 122.2(5) . . ?
C20 C21 C22 118.4(5) . . ?
C22 C21 C26 119.4(5) . . ?
C25 C20 C21 119.0(5) . . ?
C25 C20 C11 119.5(5) . . ?
C21 C20 C11 120.4(5) . . ?
C21 C26 H26A 109.5 . . ?
C21 C26 H26B 109.5 . . ?
C21 C26 H26C 109.5 . . ?
H26A C26 H26B 109.5 . . ?
H26A C26 H26C 109.5 . . ?
H26B C26 H26C 109.5 . . ?
C10 C11 C20 126.0(4) . . ?
C12 C11 C10 121.8(5) . . ?
C12 C11 C20 112.1(5) . . ?
C10 C15 C30 125.1(4) . . ?
C14 C15 C30 114.1(4) . . ?
C14 C15 C10 120.7(5) . . ?
C25 C28 H28A 109.5 . . ?
C25 C28 H28B 109.5 . . ?
C25 C28 H28C 109.5 . . ?
H28A C28 H28B 109.5 . . ?
H28A C28 H28C 109.5 . . ?
H28B C28 H28C 109.5 . . ?
C65 C68 H68A 109.5 . . ?
C65 C68 H68B 109.5 . . ?
C65 C68 H68C 109.5 . . ?
H68A C68 H68B 109.5 . . ?
H68A C68 H68C 109.5 . . ?
H68B C68 H68C 109.5 . . ?
C21 C22 H22 118.8 . . ?
C23 C22 C21 122.4(5) . . ?
C23 C22 H22 118.8 . . ?
C13 C12 C11 122.0(5) . . ?
C13 C12 H12 119.0 . . ?
C11 C12 H12 119.0 . . ?
C35 C38 H38A 109.5 . . ?
C35 C38 H38B 109.5 . . ?
C35 C38 H38C 109.5 . . ?
H38A C38 H38B 109.5 . . ?
H38A C38 H38C 109.5 . . ?
H38B C38 H38C 109.5 . . ?
C61 C66 H66A 109.5 . . ?
C61 C66 H66B 109.5 . . ?
C61 C66 H66C 109.5 . . ?
H66A C66 H66B 109.5 . . ?
H66A C66 H66C 109.5 . . ?
H66B C66 H66C 109.5 . . ?
N1 C3 C6 122.8(6) . . ?
C4 C3 N1 107.1(5) . . ?
C4 C3 C6 130.1(6) . . ?
C22 C23 C24 117.6(5) . . ?
C22 C23 C27 119.6(6) . . ?
C24 C23 C27 122.8(6) . . ?
C63 C67 H67A 109.5 . . ?
C63 C67 H67B 109.5 . . ?
C63 C67 H67C 109.5 . . ?
H67A C67 H67B 109.5 . . ?
H67A C67 H67C 109.5 . . ?
H67B C67 H67C 109.5 . . ?
C25 C24 C23 122.2(6) . . ?
C25 C24 H24 118.9 . . ?
C23 C24 H24 118.9 . . ?
C53 C57 H57A 109.5 . . ?
C53 C57 H57B 109.5 . . ?
C53 C57 H57C 109.5 . . ?
H57A C57 H57B 109.5 . . ?
H57A C57 H57C 109.5 . . ?
H57B C57 H57C 109.5 . . ?
N1 C5 H5A 109.5 . . ?
N1 C5 H5B 109.5 . . ?
N1 C5 H5C 109.5 . . ?
H5A C5 H5B 109.5 . . ?
H5A C5 H5C 109.5 . . ?
H5B C5 H5C 109.5 . . ?
N2 C8 H8A 109.5 . . ?
N2 C8 H8B 109.5 . . ?
N2 C8 H8C 109.5 . . ?
H8A C8 H8B 109.5 . . ?
H8A C8 H8C 109.5 . . ?
H8B C8 H8C 109.5 . . ?
C3 C6 H6A 109.5 . . ?
C3 C6 H6B 109.5 . . ?
C3 C6 H6C 109.5 . . ?
H6A C6 H6B 109.5 . . ?
H6A C6 H6C 109.5 . . ?
H6B C6 H6C 109.5 . . ?
C4 C7 H7A 109.5 . . ?
C4 C7 H7B 109.5 . . ?
C4 C7 H7C 109.5 . . ?
H7A C7 H7B 109.5 . . ?
H7A C7 H7C 109.5 . . ?
H7B C7 H7C 109.5 . . ?
C23 C27 H27A 109.5 . . ?
C23 C27 H27B 109.5 . . ?
C23 C27 H27C 109.5 . . ?
H27A C27 H27B 109.5 . . ?
H27A C27 H27C 109.5 . . ?
H27B C27 H27C 109.5 . . ?
C33 C37' H37A 109.5 . . ?
C33 C37' H37B 109.5 . . ?
C33 C37' H37C 109.5 . . ?
H37A C37' H37B 109.5 . . ?
H37A C37' H37C 109.5 . . ?
H37B C37' H37C 109.5 . . ?
C40 Ga1' C10 129.2(6) . . ?
C40 Ga1' P1' 104.2(6) . . ?
C10 Ga1' P1' 125.5(7) . . ?

loop_
_geom_bond_atom_site_label_1
_geom_bond_atom_site_label_2
_geom_bond_distance
_geom_bond_site_symmetry_2
_geom_bond_publ_flag
Ga1 P1 2.4063(17) . ?
Ga1 O1 2.000(3) . ?
Ga1 C40 2.042(5) . ?
Ga1 C1 2.475(5) . ?
Ga1 C10 2.032(5) . ?
P1 C1 1.708(6) . ?
O1 C1 1.324(6) . ?
N2 C2 1.344(6) . ?
N2 C4 1.404(7) . ?
N2 C8 1.445(7) . ?
C42 H42 0.9500 . ?
C42 C43 1.383(7) . ?
C42 C41 1.389(7) . ?
C43 H43 0.9500 . ?
C43 C44 1.377(7) . ?
C41 C50 1.494(7) . ?
C41 C40 1.417(6) . ?
C50 C51 1.390(7) . ?
C50 C55 1.398(7) . ?
C52 H52 0.9500 . ?
C52 C51 1.386(7) . ?
C52 C53 1.378(8) . ?
C31 C30 1.402(7) . ?
C31 C32 1.389(8) . ?
C31 C36 1.501(9) . ?
C51 C56 1.506(7) . ?
C40 C45 1.403(7) . ?
C40 Ga1' 1.948(11) . ?
N1 C2 1.339(7) . ?
N1 C3 1.378(7) . ?
N1 C5 1.470(8) . ?
C45 C60 1.499(7) . ?
C45 C44 1.409(7) . ?
C30 C35 1.387(7) . ?
C30 C15 1.484(7) . ?
C1 C2 1.489(7) . ?
C54 H54 0.9500 . ?
C54 C53 1.380(8) . ?
C54 C55 1.400(8) . ?
C53 C57 1.523(8) . ?
C10 C11 1.409(7) . ?
C10 C15 1.435(7) . ?
C10 Ga1' 2.255(11) . ?
C32 H32 0.9500 . ?
C32 C33 1.343(9) . ?
C55 C58 1.500(8) . ?
C61 C60 1.398(7) . ?
C61 C62 1.388(7) . ?
C61 C66 1.502(7) . ?
C14 H14 0.9500 . ?
C14 C13 1.373(8) . ?
C14 C15 1.398(7) . ?
C36 H36A 0.9800 . ?
C36 H36B 0.9800 . ?
C36 H36C 0.9800 . ?
C63 C64 1.385(8) . ?
C63 C62 1.398(8) . ?
C63 C67 1.514(9) . ?
C56 H56A 0.9800 . ?
C56 H56B 0.9800 . ?
C56 H56C 0.9800 . ?
C64 H64 0.9500 . ?
C64 C65 1.392(7) . ?
C60 C65 1.407(7) . ?
C35 C34 1.397(8) . ?
C35 C38 1.492(8) . ?
C25 C20 1.392(7) . ?
C25 C28 1.507(8) . ?
C25 C24 1.375(8) . ?
C44 H44 0.9500 . ?
C13 H13 0.9500 . ?
C13 C12 1.372(7) . ?
C65 C68 1.497(7) . ?
C33 C34 1.393(8) . ?
C33 C37' 1.508(9) . ?
C62 H62 0.9500 . ?
C58 H58A 0.9800 . ?
C58 H58B 0.9800 . ?
C58 H58C 0.9800 . ?
C34 H34 0.9500 . ?
C4 C3 1.334(8) . ?
C4 C7 1.477(8) . ?
C21 C20 1.399(7) . ?
C21 C26 1.493(8) . ?
C21 C22 1.411(8) . ?
C20 C11 1.511(7) . ?
C26 H26A 0.9800 . ?
C26 H26B 0.9800 . ?
C26 H26C 0.9800 . ?
C11 C12 1.396(7) . ?
C28 H28A 0.9800 . ?
C28 H28B 0.9800 . ?
C28 H28C 0.9800 . ?
C68 H68A 0.9800 . ?
C68 H68B 0.9800 . ?
C68 H68C 0.9800 . ?
C22 H22 0.9500 . ?
C22 C23 1.369(8) . ?
C12 H12 0.9500 . ?
C38 H38A 0.9800 . ?
C38 H38B 0.9800 . ?
C38 H38C 0.9800 . ?
C66 H66A 0.9800 . ?
C66 H66B 0.9800 . ?
C66 H66C 0.9800 . ?
C3 C6 1.489(9) . ?
C23 C24 1.379(9) . ?
C23 C27 1.512(8) . ?
C67 H67A 0.9800 . ?
C67 H67B 0.9800 . ?
C67 H67C 0.9800 . ?
C24 H24 0.9500 . ?
C57 H57A 0.9800 . ?
C57 H57B 0.9800 . ?
C57 H57C 0.9800 . ?
C5 H5A 0.9800 . ?
C5 H5B 0.9800 . ?
C5 H5C 0.9800 . ?
C8 H8A 0.9800 . ?
C8 H8B 0.9800 . ?
C8 H8C 0.9800 . ?
C6 H6A 0.9800 . ?
C6 H6B 0.9800 . ?
C6 H6C 0.9800 . ?
C7 H7A 0.9800 . ?
C7 H7B 0.9800 . ?
C7 H7C 0.9800 . ?
C27 H27A 0.9800 . ?
C27 H27B 0.9800 . ?
C27 H27C 0.9800 . ?
C37' H37A 0.9800 . ?
C37' H37B 0.9800 . ?
C37' H37C 0.9800 . ?
Ga1' P1' 2.36(2) . ?

loop_
_geom_torsion_atom_site_label_1
_geom_torsion_atom_site_label_2
_geom_torsion_atom_site_label_3
_geom_torsion_atom_site_label_4
_geom_torsion
_geom_torsion_site_symmetry_1
_geom_torsion_site_symmetry_2
_geom_torsion_site_symmetry_3
_geom_torsion_site_symmetry_4
_geom_torsion_publ_flag
Ga1 P1 C1 O1 -1.4(3) . . . . ?
Ga1 P1 C1 C2 -180.0(4) . . . . ?
Ga1 O1 C1 P1 1.6(4) . . . . ?
Ga1 O1 C1 C2 -179.7(3) . . . . ?
Ga1 C40 C45 C60 -19.5(7) . . . . ?
Ga1 C40 C45 C44 163.6(4) . . . . ?
Ga1 C1 C2 N2 153.3(12) . . . . ?
Ga1 C1 C2 N1 -25.6(17) . . . . ?
Ga1 C10 C11 C20 -14.5(7) . . . . ?
Ga1 C10 C11 C12 165.7(4) . . . . ?
Ga1 C10 C15 C30 15.7(7) . . . . ?
Ga1 C10 C15 C14 -166.8(4) . . . . ?
P1 C1 C2 N2 -26.9(7) . . . . ?
P1 C1 C2 N1 154.2(4) . . . . ?
O1 C1 C2 N2 154.4(5) . . . . ?
O1 C1 C2 N1 -24.5(7) . . . . ?
N2 C4 C3 N1 -0.8(6) . . . . ?
N2 C4 C3 C6 -179.0(6) . . . . ?
C42 C43 C44 C45 0.7(8) . . . . ?
C42 C41 C50 C51 -96.7(5) . . . . ?
C42 C41 C50 C55 73.9(6) . . . . ?
C42 C41 C40 Ga1 -164.6(4) . . . . ?
C42 C41 C40 C45 1.7(7) . . . . ?
C42 C41 C40 Ga1' -145.3(6) . . . . ?
C43 C42 C41 C50 177.7(5) . . . . ?
C43 C42 C41 C40 -0.1(8) . . . . ?
C41 C42 C43 C44 -1.1(8) . . . . ?
C41 C50 C51 C52 172.9(4) . . . . ?
C41 C50 C51 C56 -4.3(6) . . . . ?
C41 C50 C55 C54 -173.4(4) . . . . ?
C41 C50 C55 C58 5.5(7) . . . . ?
C41 C40 C45 C60 174.9(4) . . . . ?
C41 C40 C45 C44 -2.1(7) . . . . ?
C50 C41 C40 Ga1 17.8(6) . . . . ?
C50 C41 C40 C45 -176.0(4) . . . . ?
C50 C41 C40 Ga1' 37.1(8) . . . . ?
C31 C30 C35 C34 5.7(7) . . . . ?
C31 C30 C35 C38 -169.1(5) . . . . ?
C31 C30 C15 C10 -108.8(6) . . . . ?
C31 C30 C15 C14 73.5(6) . . . . ?
C31 C32 C33 C34 1.0(8) . . . . ?
C31 C32 C33 C37' 177.8(5) . . . . ?
C51 C50 C55 C54 -2.9(7) . . . . ?
C51 C50 C55 C58 176.0(4) . . . . ?
C51 C52 C53 C54 -0.5(8) . . . . ?
C51 C52 C53 C57 -176.7(5) . . . . ?
C40 C41 C50 C51 81.1(6) . . . . ?
C40 C41 C50 C55 -108.3(5) . . . . ?
C40 C45 C60 C61 -80.2(6) . . . . ?
C40 C45 C60 C65 109.6(6) . . . . ?
C40 C45 C44 C43 1.0(8) . . . . ?
C45 C60 C65 C64 169.9(5) . . . . ?
C45 C60 C65 C68 -11.8(8) . . . . ?
C30 C31 C32 C33 2.6(8) . . . . ?
C30 C35 C34 C33 -2.1(8) . . . . ?
C53 C52 C51 C50 -0.5(7) . . . . ?
C53 C52 C51 C56 176.7(5) . . . . ?
C53 C54 C55 C50 1.9(7) . . . . ?
C53 C54 C55 C58 -177.0(5) . . . . ?
C10 C11 C12 C13 0.4(9) . . . . ?
C32 C31 C30 C35 -6.0(7) . . . . ?
C32 C31 C30 C15 -177.9(4) . . . . ?
C32 C33 C34 C35 -1.3(8) . . . . ?
C55 C50 C51 C52 2.2(7) . . . . ?
C55 C50 C51 C56 -175.0(4) . . . . ?
C55 C54 C53 C52 -0.2(8) . . . . ?
C55 C54 C53 C57 176.0(5) . . . . ?
C61 C60 C65 C64 -0.2(8) . . . . ?
C61 C60 C65 C68 178.1(5) . . . . ?
C14 C13 C12 C11 -0.6(9) . . . . ?
C36 C31 C30 C35 170.6(5) . . . . ?
C36 C31 C30 C15 -1.2(7) . . . . ?
C36 C31 C32 C33 -174.0(5) . . . . ?
C63 C64 C65 C60 2.7(9) . . . . ?
C63 C64 C65 C68 -175.6(6) . . . . ?
C64 C63 C62 C61 -2.7(9) . . . . ?
C60 C45 C44 C43 -176.3(5) . . . . ?
C60 C61 C62 C63 5.1(9) . . . . ?
C35 C30 C15 C10 79.3(6) . . . . ?
C35 C30 C15 C14 -98.4(6) . . . . ?
C25 C20 C11 C10 -104.0(6) . . . . ?
C25 C20 C11 C12 75.8(6) . . . . ?
C2 N2 C4 C3 0.4(6) . . . . ?
C2 N2 C4 C7 -179.6(5) . . . . ?
C2 N1 C3 C4 0.9(6) . . . . ?
C2 N1 C3 C6 179.3(6) . . . . ?
C44 C45 C60 C61 96.9(6) . . . . ?
C44 C45 C60 C65 -73.3(6) . . . . ?
C13 C14 C15 C30 179.1(5) . . . . ?
C13 C14 C15 C10 1.3(8) . . . . ?
C62 C61 C60 C45 -173.9(5) . . . . ?
C62 C61 C60 C65 -3.6(8) . . . . ?
C62 C63 C64 C65 -1.3(9) . . . . ?
C4 N2 C2 N1 0.1(5) . . . . ?
C4 N2 C2 C1 -178.9(4) . . . . ?
C21 C20 C11 C10 88.1(7) . . . . ?
C21 C20 C11 C12 -92.1(6) . . . . ?
C21 C22 C23 C24 -2.6(8) . . . . ?
C21 C22 C23 C27 177.2(5) . . . . ?
C20 C25 C24 C23 2.9(8) . . . . ?
C20 C21 C22 C23 0.9(8) . . . . ?
C20 C11 C12 C13 -179.4(5) . . . . ?
C26 C21 C20 C25 -176.1(5) . . . . ?
C26 C21 C20 C11 -8.2(8) . . . . ?
C26 C21 C22 C23 179.7(5) . . . . ?
C11 C10 C15 C30 -178.9(5) . . . . ?
C11 C10 C15 C14 -1.4(7) . . . . ?
C15 C30 C35 C34 177.7(4) . . . . ?
C15 C30 C35 C38 2.8(7) . . . . ?
C15 C10 C11 C20 -179.6(5) . . . . ?
C15 C10 C11 C12 0.6(7) . . . . ?
C15 C14 C13 C12 -0.3(9) . . . . ?
C28 C25 C20 C21 172.5(5) . . . . ?
C28 C25 C20 C11 4.5(7) . . . . ?
C28 C25 C24 C23 -174.2(5) . . . . ?
C22 C21 C20 C25 2.6(7) . . . . ?
C22 C21 C20 C11 170.6(5) . . . . ?
C22 C23 C24 C25 0.7(8) . . . . ?
C38 C35 C34 C33 172.7(5) . . . . ?
C66 C61 C60 C45 1.0(8) . . . . ?
C66 C61 C60 C65 171.2(5) . . . . ?
C66 C61 C62 C63 -169.7(6) . . . . ?
C3 N1 C2 N2 -0.6(6) . . . . ?
C3 N1 C2 C1 178.5(5) . . . . ?
C67 C63 C64 C65 178.1(6) . . . . ?
C67 C63 C62 C61 177.9(6) . . . . ?
C24 C25 C20 C21 -4.5(8) . . . . ?
C24 C25 C20 C11 -172.5(5) . . . . ?
C5 N1 C2 N2 176.9(5) . . . . ?
C5 N1 C2 C1 -4.0(9) . . . . ?
C5 N1 C3 C4 -176.7(6) . . . . ?
C5 N1 C3 C6 1.7(9) . . . . ?
C8 N2 C2 N1 -178.4(5) . . . . ?
C8 N2 C2 C1 2.6(8) . . . . ?
C8 N2 C4 C3 179.0(5) . . . . ?
C8 N2 C4 C7 -1.0(7) . . . . ?
C7 C4 C3 N1 179.3(5) . . . . ?
C7 C4 C3 C6 1.1(11) . . . . ?
C27 C23 C24 C25 -179.1(6) . . . . ?
C37' C33 C34 C35 -178.1(5) . . . . ?
Ga1' C40 C45 C60 -29.8(6) . . . . ?
Ga1' C40 C45 C44 153.3(5) . . . . ?
Ga1' C10 C11 C20 2.0(9) . . . . ?
Ga1' C10 C11 C12 -177.8(5) . . . . ?
Ga1' C10 C15 C30 -0.1(7) . . . . ?
Ga1' C10 C15 C14 177.4(5) . . . . ?

loop_
_smtbx_masks_void_nr
_smtbx_masks_void_average_x
_smtbx_masks_void_average_y
_smtbx_masks_void_average_z
_smtbx_masks_void_volume
_smtbx_masks_void_count_electrons
_smtbx_masks_void_content
1 0.000 0.500 0.000 104.4 33.6 ?
2 0.500 0.000 0.500 104.4 33.6 ?
